data_8107527
loop_
_publ_author_name
'Tingting, Lin'
'Qiuling, Peng'
'Meiyun, Lv'
'Mengping, Guo'

_publ_section_title
;
 The crystal structure of
 5,5&#x2032;-diselanediyl-bis(2-hydroxybenzaldehyde), C14H10O4Se2
;
_journal_issue 4
_journal_name_full 'Zeitschrift f\"ur Kristallographie - New Crystal Structures'
_journal_page_first 673
_journal_page_last 674
_journal_paper_doi 10.1515/ncrs-2023-0143
_journal_volume 238
_journal_year 2023
_chemical_formula_moiety 'C14 H10 O4 Se2'
_chemical_formula_sum 'C14 H10 O4 Se2'
_chemical_formula_weight 400.14
_space_group_crystal_system triclinic
_space_group_IT_number 2
_space_group_name_Hall '-P 1'
_space_group_name_H-M_alt 'P -1'
_atom_sites_solution_hydrogens geom
_atom_sites_solution_primary dual
_cell_angle_alpha 77.128(12)
_cell_angle_beta 87.684(14)
_cell_angle_gamma 89.975(12)
_cell_formula_units_Z 2
_cell_length_a 6.6836(11)
_cell_length_b 8.9933(11)
_cell_length_c 11.5062(19)
_cell_measurement_reflns_used 2031
_cell_measurement_temperature 293.00(10)
_cell_measurement_theta_max 28.3730
_cell_measurement_theta_min 3.0410
_cell_volume 673.65(18)
_computing_cell_refinement 'CrysAlisPro 1.171.38.43f (Rigaku OD, 2015)'
_computing_data_collection 'CrysAlisPro 1.171.38.43f (Rigaku OD, 2015)'
_computing_data_reduction 'CrysAlisPro 1.171.38.43f (Rigaku OD, 2015)'
_computing_molecular_graphics 'Olex2 1.3-alpha (Dolomanov et al., 2009)'
_computing_publication_material 'Olex2 1.3-alpha (Dolomanov et al., 2009)'
_computing_structure_refinement 'SHELXL 2018/3 (Sheldrick, 2015)'
_computing_structure_solution 'SHELXT  (Sheldrick, 2015)'
_diffrn_ambient_environment N~2~
_diffrn_ambient_temperature 293.00(10)
_diffrn_detector 'CCD plate'
_diffrn_detector_area_resol_mean 5.2684
_diffrn_detector_type AtlasS2
_diffrn_measured_fraction_theta_full 1.000
_diffrn_measured_fraction_theta_max 1.000
_diffrn_measurement_details
;
List of Runs (angles in degrees, time in seconds):

  # Type    Start    End  Width  t~exp~   \w     \q     \k     \f   Frames
--------------------------------------------------------------------------
  1  \w    -53.00  36.00   1.00    6.00    --   12.05 -57.00  60.00   89
  2  \w    -16.00  68.00   1.00    6.00    --   12.05  57.00   0.00   84
  3  \w    -12.00  85.00   1.00    6.00    --   12.05  57.00-150.00   97
;
_diffrn_measurement_device 'four-circle diffractometer'
_diffrn_measurement_device_type 'SuperNova, Dual, Cu at zero, AtlasS2'
_diffrn_measurement_method '\w scans'
_diffrn_orient_matrix_type 'CrysAlisPro convention (1999,Acta A55,543-557)'
_diffrn_orient_matrix_UB_11 0.0854922000
_diffrn_orient_matrix_UB_12 0.0036732000
_diffrn_orient_matrix_UB_13 -0.0391516000
_diffrn_orient_matrix_UB_21 -0.0203666000
_diffrn_orient_matrix_UB_22 0.0776258000
_diffrn_orient_matrix_UB_23 -0.0252701000
_diffrn_orient_matrix_UB_31 0.0596499000
_diffrn_orient_matrix_UB_32 0.0225072000
_diffrn_orient_matrix_UB_33 0.0428252000
_diffrn_radiation_monochromator mirror
_diffrn_radiation_probe x-ray
_diffrn_radiation_type 'Mo K\a'
_diffrn_radiation_wavelength 0.71073
_diffrn_reflns_av_R_equivalents 0.0420
_diffrn_reflns_av_unetI/netI 0.0789
_diffrn_reflns_Laue_measured_fraction_full 1.000
_diffrn_reflns_Laue_measured_fraction_max 1.000
_diffrn_reflns_limit_h_max 7
_diffrn_reflns_limit_h_min -7
_diffrn_reflns_limit_k_max 10
_diffrn_reflns_limit_k_min -10
_diffrn_reflns_limit_l_max 10
_diffrn_reflns_limit_l_min -13
_diffrn_reflns_number 4100
_diffrn_reflns_point_group_measured_fraction_full 1.000
_diffrn_reflns_point_group_measured_fraction_max 1.000
_diffrn_reflns_theta_full 24.997
_diffrn_reflns_theta_max 24.997
_diffrn_reflns_theta_min 2.323
_diffrn_source 'micro-focus sealed X-ray tube'
_diffrn_source_type 'SuperNova (Mo) X-ray Source'
_exptl_absorpt_coefficient_mu 5.498
_exptl_absorpt_correction_T_max 1.00000
_exptl_absorpt_correction_T_min 0.21141
_exptl_absorpt_correction_type multi-scan
_exptl_absorpt_process_details
;
CrysAlisPro 1.171.38.43f (Rigaku Oxford Diffraction, 2015)
Empirical absorption correction using spherical harmonics,
 implemented in SCALE3 ABSPACK scaling algorithm.
;
_exptl_crystal_colour yellow
_exptl_crystal_colour_primary yellow
_exptl_crystal_density_diffrn 1.973
_exptl_crystal_description block
_exptl_crystal_F_000 388
_exptl_crystal_size_max 0.12
_exptl_crystal_size_mid 0.1
_exptl_crystal_size_min 0.09
_refine_diff_density_max 1.746
_refine_diff_density_min -1.008
_refine_diff_density_rms 0.178
_refine_ls_extinction_coef .
_refine_ls_extinction_method none
_refine_ls_goodness_of_fit_ref 1.083
_refine_ls_hydrogen_treatment constr
_refine_ls_matrix_type full
_refine_ls_number_parameters 183
_refine_ls_number_reflns 2365
_refine_ls_number_restraints 0
_refine_ls_restrained_S_all 1.083
_refine_ls_R_factor_all 0.0721
_refine_ls_R_factor_gt 0.0564
_refine_ls_shift/su_max 0.000
_refine_ls_shift/su_mean 0.000
_refine_ls_structure_factor_coef Fsqd
_refine_ls_weighting_details 'w=1/[\s^2^(Fo^2^)+(0.0768P)^2^+0.0167P] where P=(Fo^2^+2Fc^2^)/3'
_refine_ls_weighting_scheme calc
_refine_ls_wR_factor_gt 0.1357
_refine_ls_wR_factor_ref 0.1512
_reflns_Friedel_coverage 0.000
_reflns_Friedel_fraction_full .
_reflns_Friedel_fraction_max .
_reflns_number_gt 1886
_reflns_number_total 2365
_reflns_threshold_expression 'I > 2\s(I)'
_cod_data_source_file suppl_j_ncrs-2023-0143_suppl_001.cif
_cod_data_source_block exp_3254
_cod_database_code 8107527
_shelx_space_group_comment
;
The symmetry employed for this shelxl refinement is uniquely defined
by the following loop, which should always be used as a source of
symmetry information in preference to the above space-group names.
They are only intended as comments.
;
_reflns_odcompleteness_completeness 99.71
_reflns_odcompleteness_iscentric 1
_reflns_odcompleteness_theta 26.32
_olex2_refinement_description
;
1. Fixed Uiso
 At 1.2 times of:
  All C(H) groups
 At 1.5 times of:
  All O(H) groups
2.a Aromatic/amide H refined with riding coordinates:
 C2(H2), C3(H3), C6(H6), C7(H7), C9(H9), C10(H10), C13(H13), C14(H14)
2.b Idealised tetrahedral OH refined as rotating group:
 O1(H1), O4(H4)
;
_olex2_date_sample_data_collection 2021-07-28
_olex2_submission_special_instructions 'No special instructions were received'
_oxdiff_exptl_absorpt_empirical_details
;
Empirical correction (ABSPACK) includes:
- Absorption correction using spherical harmonics
- Frame scaling
;
_oxdiff_exptl_absorpt_empirical_full_max 2.441
_oxdiff_exptl_absorpt_empirical_full_min 0.575

loop_
_space_group_symop_operation_xyz
'x, y, z'
'-x, -y, -z'

loop_
_atom_site_label
_atom_site_type_symbol
_atom_site_fract_x
_atom_site_fract_y
_atom_site_fract_z
_atom_site_U_iso_or_equiv
_atom_site_adp_type
_atom_site_occupancy
_atom_site_site_symmetry_order
_atom_site_calc_flag
_atom_site_refinement_flags_posn
_atom_site_refinement_flags_adp
_atom_site_refinement_flags_occupancy
_atom_site_disorder_assembly
_atom_site_disorder_group
Se1 Se 0.26529(9) -0.03005(7) 0.17022(7) 0.0258(3) Uani 1 1 d . . . . .
Se2 Se 0.31435(9) 0.18881(7) 0.01671(6) 0.0245(3) Uani 1 1 d . . . . .
O1 O -0.3861(7) 0.1874(6) 0.4771(5) 0.0388(13) Uani 1 1 d . . . . .
H1 H -0.346618 0.259561 0.502958 0.058 Uiso 1 1 calc R U . . .
O2 O -0.0945(8) 0.3329(6) 0.5609(6) 0.0457(15) Uani 1 1 d . . . . .
O3 O 0.5943(8) 0.6358(6) 0.3519(6) 0.0494(16) Uani 1 1 d . . . . .
O4 O 0.9131(7) 0.5407(5) 0.2369(5) 0.0373(14) Uani 1 1 d . . . . .
H4 H 0.858510 0.588143 0.282323 0.056 Uiso 1 1 calc R U . . .
C1 C 0.0646(9) 0.0383(7) 0.2706(6) 0.0220(14) Uani 1 1 d . . . . .
C2 C -0.1353(9) -0.0061(7) 0.2675(6) 0.0265(16) Uani 1 1 d . . . . .
H2 H -0.170181 -0.066900 0.215676 0.032 Uiso 1 1 calc R U . . .
C3 C -0.2827(9) 0.0396(8) 0.3408(7) 0.0334(18) Uani 1 1 d . . . . .
H3 H -0.413024 0.002696 0.342388 0.040 Uiso 1 1 calc R U . . .
C4 C -0.2356(10) 0.1398(7) 0.4113(7) 0.0274(16) Uani 1 1 d . . . . .
C5 C -0.0349(9) 0.1839(7) 0.4171(6) 0.0214(14) Uani 1 1 d . . . . .
C6 C 0.1125(9) 0.1315(7) 0.3458(6) 0.0245(15) Uani 1 1 d . . . . .
H6 H 0.245314 0.160291 0.349381 0.029 Uiso 1 1 calc R U . . .
C7 C 0.0211(12) 0.2844(8) 0.4949(7) 0.0358(18) Uani 1 1 d . . . . .
H7 H 0.155057 0.312979 0.493387 0.043 Uiso 1 1 calc R U . . .
C8 C 0.5005(8) 0.3046(7) 0.0863(6) 0.0195(14) Uani 1 1 d . . . . .
C9 C 0.7045(9) 0.2985(7) 0.0590(6) 0.0256(16) Uani 1 1 d . . . . .
H9 H 0.750299 0.237933 0.007834 0.031 Uiso 1 1 calc R U . . .
C10 C 0.8396(9) 0.3814(7) 0.1071(7) 0.0261(16) Uani 1 1 d . . . . .
H10 H 0.975028 0.380615 0.085306 0.031 Uiso 1 1 calc R U . . .
C11 C 0.7726(9) 0.4669(6) 0.1890(6) 0.0244(16) Uani 1 1 d . . . . .
C12 C 0.5656(9) 0.4742(7) 0.2164(6) 0.0238(15) Uani 1 1 d . . . . .
C13 C 0.4331(9) 0.3931(7) 0.1625(6) 0.0242(15) Uani 1 1 d . . . . .
H13 H 0.296210 0.399059 0.178592 0.029 Uiso 1 1 calc R U . . .
C14 C 0.4887(11) 0.5630(8) 0.2986(8) 0.039(2) Uani 1 1 d . . . . .
H14 H 0.350731 0.565165 0.312097 0.047 Uiso 1 1 calc R U . . .

loop_
_atom_site_aniso_label
_atom_site_aniso_U_11
_atom_site_aniso_U_22
_atom_site_aniso_U_33
_atom_site_aniso_U_23
_atom_site_aniso_U_13
_atom_site_aniso_U_12
Se1 0.0334(4) 0.0164(4) 0.0285(5) -0.0070(3) 0.0006(3) -0.0012(3)
Se2 0.0295(4) 0.0240(4) 0.0208(5) -0.0062(3) -0.0024(3) -0.0040(3)
O1 0.036(3) 0.042(3) 0.040(4) -0.014(3) 0.004(3) 0.000(2)
O2 0.065(4) 0.032(3) 0.044(4) -0.020(3) 0.010(3) -0.004(3)
O3 0.068(4) 0.034(3) 0.057(4) -0.031(3) -0.011(3) 0.002(3)
O4 0.040(3) 0.027(3) 0.049(4) -0.015(3) -0.013(3) -0.009(2)
C1 0.034(3) 0.017(3) 0.010(4) 0.008(3) 0.003(3) -0.003(3)
C2 0.036(4) 0.026(4) 0.016(4) -0.003(3) -0.002(3) -0.007(3)
C3 0.024(3) 0.044(5) 0.029(5) -0.002(4) -0.003(3) -0.010(3)
C4 0.038(4) 0.020(4) 0.021(4) 0.005(3) -0.005(3) 0.001(3)
C5 0.034(3) 0.011(3) 0.014(4) 0.006(3) 0.002(3) -0.005(3)
C6 0.030(3) 0.025(4) 0.017(4) -0.002(3) -0.011(3) 0.002(3)
C7 0.052(5) 0.023(4) 0.032(5) -0.005(4) -0.006(4) -0.006(3)
C8 0.023(3) 0.008(3) 0.027(4) -0.003(3) -0.003(3) -0.003(2)
C9 0.032(4) 0.018(4) 0.024(4) 0.000(3) -0.003(3) 0.002(3)
C10 0.026(3) 0.019(4) 0.029(5) 0.001(3) 0.001(3) -0.003(3)
C11 0.042(4) 0.005(3) 0.023(4) 0.003(3) -0.007(3) -0.002(3)
C12 0.029(3) 0.018(4) 0.023(4) -0.002(3) -0.007(3) 0.002(3)
C13 0.023(3) 0.024(4) 0.024(4) -0.003(3) 0.002(3) -0.006(3)
C14 0.039(4) 0.030(4) 0.052(6) -0.021(4) 0.004(4) -0.002(3)

loop_
_atom_type_symbol
_atom_type_description
_atom_type_scat_dispersion_real
_atom_type_scat_dispersion_imag
_atom_type_scat_source
C C 0.0033 0.0016 'International Tables Vol C Tables 4.2.6.8 and 6.1.1.4'
H H 0.0000 0.0000 'International Tables Vol C Tables 4.2.6.8 and 6.1.1.4'
O O 0.0106 0.0060 'International Tables Vol C Tables 4.2.6.8 and 6.1.1.4'
Se Se -0.0929 2.2259 'International Tables Vol C Tables 4.2.6.8 and 6.1.1.4'

loop_
_geom_angle_atom_site_label_1
_geom_angle_atom_site_label_2
_geom_angle_atom_site_label_3
_geom_angle
_geom_angle_site_symmetry_1
_geom_angle_site_symmetry_3
C1 Se1 Se2 101.45(19) . .
C8 Se2 Se1 101.6(2) . .
C4 O1 H1 109.5 . .
C11 O4 H4 109.5 . .
C2 C1 Se1 119.8(5) . .
C6 C1 Se1 121.5(5) . .
C6 C1 C2 118.7(6) . .
C1 C2 H2 119.6 . .
C3 C2 C1 120.9(6) . .
C3 C2 H2 119.6 . .
C2 C3 H3 120.0 . .
C4 C3 C2 120.1(6) . .
C4 C3 H3 120.0 . .
O1 C4 C3 118.2(6) . .
O1 C4 C5 122.1(6) . .
C3 C4 C5 119.7(6) . .
C4 C5 C7 121.0(6) . .
C6 C5 C4 119.0(6) . .
C6 C5 C7 120.0(6) . .
C1 C6 C5 121.4(6) . .
C1 C6 H6 119.3 . .
C5 C6 H6 119.3 . .
O2 C7 C5 124.7(7) . .
O2 C7 H7 117.7 . .
C5 C7 H7 117.7 . .
C9 C8 Se2 119.8(4) . .
C13 C8 Se2 120.5(4) . .
C13 C8 C9 119.7(5) . .
C8 C9 H9 119.7 . .
C10 C9 C8 120.6(6) . .
C10 C9 H9 119.7 . .
C9 C10 H10 120.0 . .
C9 C10 C11 120.0(6) . .
C11 C10 H10 120.0 . .
O4 C11 C10 117.2(6) . .
O4 C11 C12 123.2(6) . .
C10 C11 C12 119.6(5) . .
C11 C12 C14 121.7(5) . .
C13 C12 C11 118.7(6) . .
C13 C12 C14 119.7(6) . .
C8 C13 C12 121.4(6) . .
C8 C13 H13 119.3 . .
C12 C13 H13 119.3 . .
O3 C14 C12 124.2(7) . .
O3 C14 H14 117.9 . .
C12 C14 H14 117.9 . .

loop_
_geom_bond_atom_site_label_1
_geom_bond_atom_site_label_2
_geom_bond_distance
_geom_bond_site_symmetry_2
Se1 Se2 2.3465(11) .
Se1 C1 1.924(7) .
Se2 C8 1.930(5) .
O1 H1 0.8200 .
O1 C4 1.360(8) .
O2 C7 1.211(9) .
O3 C14 1.232(8) .
O4 H4 0.8200 .
O4 C11 1.354(7) .
C1 C2 1.399(9) .
C1 C6 1.378(9) .
C2 H2 0.9300 .
C2 C3 1.392(10) .
C3 H3 0.9300 .
C3 C4 1.384(9) .
C4 C5 1.407(9) .
C5 C6 1.404(9) .
C5 C7 1.465(9) .
C6 H6 0.9300 .
C7 H7 0.9300 .
C8 C9 1.391(8) .
C8 C13 1.372(9) .
C9 H9 0.9300 .
C9 C10 1.379(8) .
C10 H10 0.9300 .
C10 C11 1.402(9) .
C11 C12 1.411(9) .
C12 C13 1.396(8) .
C12 C14 1.447(10) .
C13 H13 0.9300 .
C14 H14 0.9300 .

loop_
_geom_torsion_atom_site_label_1
_geom_torsion_atom_site_label_2
_geom_torsion_atom_site_label_3
_geom_torsion_atom_site_label_4
_geom_torsion
_geom_torsion_site_symmetry_1
_geom_torsion_site_symmetry_2
_geom_torsion_site_symmetry_3
_geom_torsion_site_symmetry_4
Se1 C1 C2 C3 178.8(5) . . . .
Se1 C1 C6 C5 178.6(5) . . . .
Se2 C8 C9 C10 179.5(5) . . . .
Se2 C8 C13 C12 178.2(5) . . . .
O1 C4 C5 C6 -179.4(6) . . . .
O1 C4 C5 C7 -0.2(10) . . . .
O4 C11 C12 C13 -179.6(6) . . . .
O4 C11 C12 C14 0.2(11) . . . .
C1 C2 C3 C4 5.1(11) . . . .
C2 C1 C6 C5 -1.0(10) . . . .
C2 C3 C4 O1 176.8(6) . . . .
C2 C3 C4 C5 -6.0(11) . . . .
C3 C4 C5 C6 3.5(10) . . . .
C3 C4 C5 C7 -177.3(7) . . . .
C4 C5 C6 C1 0.0(10) . . . .
C4 C5 C7 O2 2.2(12) . . . .
C6 C1 C2 C3 -1.6(10) . . . .
C6 C5 C7 O2 -178.6(7) . . . .
C7 C5 C6 C1 -179.2(7) . . . .
C8 C9 C10 C11 3.2(10) . . . .
C9 C8 C13 C12 -1.9(11) . . . .
C9 C10 C11 O4 177.3(6) . . . .
C9 C10 C11 C12 -3.6(10) . . . .
C10 C11 C12 C13 1.3(10) . . . .
C10 C11 C12 C14 -178.9(7) . . . .
C11 C12 C13 C8 1.5(11) . . . .
C11 C12 C14 O3 -1.2(13) . . . .
C13 C8 C9 C10 -0.5(10) . . . .
C13 C12 C14 O3 178.6(7) . . . .
C14 C12 C13 C8 -178.4(7) . . . .
